data_7056288
loop_
_publ_author_name
'Zhang, Lijing'
'Bai, Fengying'
'Gao, Xue'
'Du, Ning'
'Xing, Yong Heng'
'Sun, Lixian'

_publ_section_title
;
 Multifunctional Indium Complexes with Fluorescent Sensing and Selective
 Adsorption Dye Properties
;
_journal_name_full 'New J. Chem.'
_journal_paper_doi 10.1039/C7NJ00680B
_journal_year 2017
_chemical_formula_moiety 'C14 H13 Cl In N O8'
_chemical_formula_sum 'C14 H13 Cl In N O8'
_chemical_formula_weight 473.52
_space_group_crystal_system orthorhombic
_space_group_IT_number 19
_space_group_name_Hall 'P 2ac 2ab'
_space_group_name_H-M_alt 'P 21 21 21'
_symmetry_space_group_name_Hall 'P 2ac 2ab'
_symmetry_space_group_name_H-M 'P 21 21 21'
_atom_sites_solution_hydrogens mixed
_audit_creation_date 2017-02-25
_audit_creation_method
;
Olex2 1.2-beta
(compiled 2017.02.23 svn.r3390 for OlexSys, GUI svn.r5320)
;
_audit_update_record
;
2017-02-26 deposited with the CCDC.
2017-06-05 downloaded from the CCDC.
;
_cell_angle_alpha 90
_cell_angle_beta 90
_cell_angle_gamma 90
_cell_formula_units_Z 4
_cell_length_a 7.3473(9)
_cell_length_b 10.8184(13)
_cell_length_c 20.154(2)
_cell_measurement_reflns_used 838
_cell_measurement_temperature 296.15
_cell_measurement_theta_max 18.51
_cell_measurement_theta_min 2.76
_cell_volume 1602.0(3)
_computing_cell_refinement 'SAINT v8.34A (Bruker, 2013)'
_computing_data_reduction 'SAINT v8.34A (Bruker, 2013)'
_computing_molecular_graphics 'Olex2 (Dolomanov et al., 2009)'
_computing_publication_material 'Olex2 (Dolomanov et al., 2009)'
_computing_structure_refinement 'ShelXL (Sheldrick, 2015)'
_diffrn_ambient_temperature 296.15
_diffrn_measured_fraction_theta_full 1.000
_diffrn_measured_fraction_theta_max 1.000
_diffrn_measurement_device_type 'CCD area detector'
_diffrn_measurement_method 'phi and omega scans'
_diffrn_radiation_monochromator graphite
_diffrn_radiation_type MoK\a
_diffrn_radiation_wavelength 0.71073
_diffrn_reflns_av_R_equivalents 0.0845
_diffrn_reflns_av_unetI/netI 0.0934
_diffrn_reflns_Laue_measured_fraction_full 1.000
_diffrn_reflns_Laue_measured_fraction_max 1.000
_diffrn_reflns_limit_h_max 9
_diffrn_reflns_limit_h_min -9
_diffrn_reflns_limit_k_max 9
_diffrn_reflns_limit_k_min -13
_diffrn_reflns_limit_l_max 25
_diffrn_reflns_limit_l_min -25
_diffrn_reflns_number 10377
_diffrn_reflns_point_group_measured_fraction_full 1.000
_diffrn_reflns_point_group_measured_fraction_max 1.000
_diffrn_reflns_theta_full 25.242
_diffrn_reflns_theta_max 26.368
_diffrn_reflns_theta_min 2.021
_exptl_absorpt_coefficient_mu 1.687
_exptl_absorpt_correction_T_max 0.7457
_exptl_absorpt_correction_T_min 0.6249
_exptl_absorpt_correction_type multi-scan
_exptl_absorpt_process_details
'SADABS-2014/3 (Bruker,2014/3) was used for absorption correction. wR2(int) was 0.0810 before and 0.0676 after correction. The Ratio of minimum to maximum transmission is 0.8380. The \l/2 correction factor is 0.00150.'
_exptl_crystal_colour colourless
_exptl_crystal_colour_primary colourless
_exptl_crystal_density_diffrn 1.963
_exptl_crystal_description plate
_exptl_crystal_F_000 936
_exptl_crystal_size_max 0.018
_exptl_crystal_size_mid 0.012
_exptl_crystal_size_min 0.006
_refine_diff_density_max 0.570
_refine_diff_density_min -0.705
_refine_diff_density_rms 0.136
_refine_ls_abs_structure_details
;
 Refined as an inversion twin.
;
_refine_ls_abs_structure_Flack 0.16(8)
_refine_ls_extinction_method none
_refine_ls_goodness_of_fit_ref 1.050
_refine_ls_hydrogen_treatment constr
_refine_ls_matrix_type full
_refine_ls_number_parameters 229
_refine_ls_number_reflns 3270
_refine_ls_number_restraints 0
_refine_ls_restrained_S_all 1.050
_refine_ls_R_factor_all 0.0757
_refine_ls_R_factor_gt 0.0496
_refine_ls_shift/su_max 0.000
_refine_ls_shift/su_mean 0.000
_refine_ls_structure_factor_coef Fsqd
_refine_ls_weighting_details 'w=1/[\s^2^(Fo^2^)+(0.0296P)^2^] where P=(Fo^2^+2Fc^2^)/3'
_refine_ls_weighting_scheme calc
_refine_ls_wR_factor_gt 0.0916
_refine_ls_wR_factor_ref 0.1021
_reflns_Friedel_coverage 0.724
_reflns_Friedel_fraction_full 1.000
_reflns_Friedel_fraction_max 1.000
_reflns_number_gt 2485
_reflns_number_total 3270
_reflns_threshold_expression 'I > 2\s(I)'
_cod_data_source_file c7nj00680b2.cif
_cod_data_source_block 1
_cod_original_cell_volume 1601.9(3)
_cod_database_code 7056288
_shelx_shelxl_version_number 2014/7
_shelx_space_group_comment
;
The symmetry employed for this shelxl refinement is uniquely defined
by the following loop, which should always be used as a source of
symmetry information in preference to the above space-group names.
They are only intended as comments.
;
_shelx_estimated_absorpt_t_max 0.990
_shelx_estimated_absorpt_t_min 0.970
_olex2_refinement_description
;
1. Twinned data refinement
 Scales: 0.84(8)
 0.16(8)
2. Fixed Uiso
 At 1.2 times of:
  All C(H) groups, All N(H) groups
 At 1.5 times of:
  All O(H,H) groups
3.a Rotating group:
 O7(H7A,H7B), O8(H8A,H8B)
3.b Aromatic/amide H refined with riding coordinates:
 N1(H1), C1(H1A), C2(H2), C3(H3), C4(H4), C9(H9), C10(H10), C11(H11), C12(H12)
;
_olex2_submission_special_instructions 'No special instructions were received'

loop_
_space_group_symop_operation_xyz
'x, y, z'
'-x+1/2, -y, z+1/2'
'-x, y+1/2, -z+1/2'
'x+1/2, -y+1/2, -z'

loop_
_atom_site_label
_atom_site_type_symbol
_atom_site_fract_x
_atom_site_fract_y
_atom_site_fract_z
_atom_site_U_iso_or_equiv
_atom_site_adp_type
_atom_site_occupancy
_atom_site_site_symmetry_order
_atom_site_calc_flag
_atom_site_refinement_flags_posn
In1 In 0.47945(9) 0.43719(6) 0.13679(4) 0.0240(2) Uani 1 1 d .
Cl Cl 0.2597(4) 0.6028(3) 0.1370(2) 0.0419(8) Uani 1 1 d .
O1 O 0.5033(14) 0.4344(7) 0.2442(3) 0.0332(18) Uani 1 1 d .
O2 O 0.3547(11) 0.2668(7) 0.2786(4) 0.029(2) Uani 1 1 d .
O3 O 0.9325(9) 0.3591(6) 0.1296(4) 0.0266(17) Uani 1 1 d .
O4 O 0.6561(9) 0.2796(6) 0.1340(5) 0.0277(17) Uani 1 1 d .
O5 O 0.8620(12) 0.2177(7) -0.0003(4) 0.038(2) Uani 1 1 d .
O6 O 1.0107(14) 0.0491(7) -0.0333(3) 0.042(2) Uani 1 1 d .
O7 O 0.2755(10) 0.2941(6) 0.1488(4) 0.029(2) Uani 1 1 d .
H7A H 0.1650 0.3223 0.1406 0.043 Uiso 1 1 d GR
H7B H 0.2759 0.2654 0.1898 0.043 Uiso 1 1 d GR
O8 O 0.7157(9) 0.5622(7) 0.1426(5) 0.0319(18) Uani 1 1 d .
H8A H 0.7023 0.6147 0.1754 0.048 Uiso 1 1 d GR
H8B H 0.8213 0.5330 0.1478 0.048 Uiso 1 1 d GR
N1 N 0.5500(12) 0.5705(9) 0.4303(4) 0.032(2) Uani 1 1 d .
H1 H 0.5852 0.6457 0.4354 0.039 Uiso 1 1 calc R
C1 C 0.4318(17) 0.3371(10) 0.4132(6) 0.034(3) Uani 1 1 d .
H1A H 0.3864 0.2575 0.4078 0.041 Uiso 1 1 calc R
C2 C 0.519(3) 0.5036(11) 0.4828(6) 0.042(4) Uani 1 1 d .
H2 H 0.5362 0.5371 0.5249 0.050 Uiso 1 1 calc R
C3 C 0.462(3) 0.3843(12) 0.4762(6) 0.051(5) Uani 1 1 d .
H3 H 0.4438 0.3352 0.5135 0.061 Uiso 1 1 calc R
C4 C 0.5287(15) 0.5263(9) 0.3689(6) 0.027(2) Uani 1 1 d .
H4 H 0.5548 0.5763 0.3325 0.033 Uiso 1 1 calc R
C5 C 0.4691(15) 0.4084(8) 0.3591(5) 0.024(2) Uani 1 1 d .
C6 C 0.4395(15) 0.3649(10) 0.2879(5) 0.022(3) Uani 1 1 d .
C7 C 0.8236(13) 0.2717(9) 0.1311(6) 0.022(2) Uani 1 1 d .
C8 C 0.9015(12) 0.1411(8) 0.1345(6) 0.018(2) Uani 1 1 d .
C9 C 0.9167(16) 0.0934(11) 0.1986(6) 0.030(3) Uani 1 1 d .
H9 H 0.8796 0.1400 0.2349 0.036 Uiso 1 1 calc R
C10 C 0.987(2) -0.0233(10) 0.2076(5) 0.038(3) Uani 1 1 d .
H10 H 0.9976 -0.0551 0.2503 0.045 Uiso 1 1 calc R
C11 C 1.0413(18) -0.0931(11) 0.1548(5) 0.038(3) Uani 1 1 d .
H11 H 1.0892 -0.1716 0.1615 0.046 Uiso 1 1 calc R
C12 C 1.0249(16) -0.0467(10) 0.0921(5) 0.029(2) Uani 1 1 d .
H12 H 1.0603 -0.0952 0.0563 0.034 Uiso 1 1 calc R
C13 C 0.9563(14) 0.0716(11) 0.0803(4) 0.020(2) Uani 1 1 d .
C14 C 0.9409(16) 0.1177(11) 0.0109(5) 0.027(3) Uani 1 1 d .

loop_
_atom_site_aniso_label
_atom_site_aniso_U_11
_atom_site_aniso_U_22
_atom_site_aniso_U_33
_atom_site_aniso_U_23
_atom_site_aniso_U_13
_atom_site_aniso_U_12
In1 0.0291(4) 0.0211(4) 0.0218(3) -0.0015(4) -0.0005(4) 0.0008(4)
Cl 0.0481(19) 0.0329(17) 0.0447(18) 0.0001(19) 0.001(2) 0.0157(14)
O1 0.049(5) 0.031(4) 0.019(3) 0.002(3) -0.005(4) -0.013(8)
O2 0.045(6) 0.022(5) 0.021(4) 0.001(3) -0.005(4) -0.004(4)
O3 0.022(4) 0.019(4) 0.038(4) 0.005(4) 0.004(4) 0.003(3)
O4 0.021(4) 0.023(4) 0.039(5) -0.004(5) 0.005(5) 0.001(3)
O5 0.066(7) 0.024(5) 0.025(5) 0.007(4) 0.001(4) 0.010(5)
O6 0.066(6) 0.039(5) 0.021(4) -0.010(3) 0.004(5) 0.001(7)
O7 0.028(4) 0.027(5) 0.031(6) 0.004(4) 0.002(4) -0.001(4)
O8 0.034(4) 0.022(4) 0.040(5) -0.003(5) -0.002(4) 0.003(4)
N1 0.041(6) 0.016(5) 0.040(6) -0.008(4) -0.015(5) 0.000(6)
C1 0.055(10) 0.021(7) 0.025(6) -0.004(5) 0.012(6) -0.005(6)
C2 0.065(11) 0.032(7) 0.029(7) -0.012(5) -0.012(8) 0.009(9)
C3 0.092(15) 0.049(8) 0.013(6) 0.005(5) 0.000(8) 0.000(9)
C4 0.031(6) 0.021(5) 0.029(6) -0.003(5) 0.000(8) 0.007(5)
C5 0.026(6) 0.024(5) 0.022(5) 0.000(5) -0.002(7) 0.006(5)
C6 0.023(7) 0.018(6) 0.023(6) 0.004(5) -0.001(5) 0.002(5)
C7 0.020(5) 0.028(6) 0.017(6) -0.008(5) 0.004(5) -0.001(5)
C8 0.013(5) 0.017(5) 0.025(6) 0.006(5) -0.004(6) -0.002(4)
C9 0.037(8) 0.029(8) 0.025(7) 0.001(5) 0.002(5) -0.001(5)
C10 0.041(8) 0.043(8) 0.030(6) 0.016(5) 0.000(7) 0.005(7)
C11 0.036(8) 0.030(7) 0.049(8) 0.017(5) 0.012(6) 0.012(6)
C12 0.030(6) 0.029(6) 0.027(5) -0.002(5) -0.002(6) 0.008(7)
C13 0.023(6) 0.026(6) 0.012(5) 0.005(5) 0.004(4) -0.003(7)
C14 0.031(8) 0.028(7) 0.021(6) -0.003(5) 0.002(5) -0.003(5)

loop_
_atom_type_symbol
_atom_type_description
_atom_type_scat_dispersion_real
_atom_type_scat_dispersion_imag
_atom_type_scat_source
C C 0.0033 0.0016 'International Tables Vol C Tables 4.2.6.8 and 6.1.1.4'
H H 0.0000 0.0000 'International Tables Vol C Tables 4.2.6.8 and 6.1.1.4'
Cl Cl 0.1484 0.1585 'International Tables Vol C Tables 4.2.6.8 and 6.1.1.4'
In In -0.7276 1.3100 'International Tables Vol C Tables 4.2.6.8 and 6.1.1.4'
N N 0.0061 0.0033 'International Tables Vol C Tables 4.2.6.8 and 6.1.1.4'
O O 0.0106 0.0060 'International Tables Vol C Tables 4.2.6.8 and 6.1.1.4'

loop_
_geom_angle_atom_site_label_1
_geom_angle_atom_site_label_2
_geom_angle_atom_site_label_3
_geom_angle
_geom_angle_site_symmetry_1
_geom_angle_site_symmetry_3
O1 In1 Cl 93.6(3) . .
O1 In1 O8 83.8(3) . .
O4 In1 Cl 175.1(2) . .
O4 In1 O1 88.1(4) . .
O4 In1 O7 81.6(3) . .
O4 In1 O8 90.7(3) . .
O6 In1 Cl 91.3(3) 4_455 .
O6 In1 O1 168.6(3) 4_455 .
O6 In1 O4 87.9(4) 4_455 .
O6 In1 O7 103.7(3) 4_455 .
O6 In1 O8 85.6(4) 4_455 .
O7 In1 Cl 93.9(2) . .
O7 In1 O1 86.2(3) . .
O7 In1 O8 167.6(3) . .
O8 In1 Cl 94.1(2) . .
C6 O1 In1 132.8(8) . .
C7 O4 In1 131.3(7) . .
C14 O6 In1 127.7(8) . 4
In1 O7 H7A 111.6 . .
In1 O7 H7B 110.7 . .
H7A O7 H7B 107.5 . .
In1 O8 H8A 110.4 . .
In1 O8 H8B 120.1 . .
H8A O8 H8B 104.6 . .
C2 N1 H1 118.9 . .
C2 N1 C4 122.3(10) . .
C4 N1 H1 118.9 . .
C3 C1 H1A 120.3 . .
C5 C1 H1A 120.3 . .
C5 C1 C3 119.4(11) . .
N1 C2 H2 120.0 . .
N1 C2 C3 120.0(11) . .
C3 C2 H2 120.0 . .
C1 C3 H3 120.4 . .
C2 C3 C1 119.2(11) . .
C2 C3 H3 120.4 . .
N1 C4 H4 119.8 . .
N1 C4 C5 120.3(11) . .
C5 C4 H4 119.8 . .
C1 C5 C4 118.7(11) . .
C1 C5 C6 123.2(10) . .
C4 C5 C6 118.0(10) . .
O1 C6 C5 115.0(10) . .
O2 C6 O1 126.5(10) . .
O2 C6 C5 118.4(9) . .
O3 C7 C8 117.7(8) . .
O4 C7 O3 126.3(10) . .
O4 C7 C8 115.8(9) . .
C9 C8 C7 114.5(10) . .
C13 C8 C7 125.2(11) . .
C13 C8 C9 120.4(9) . .
C8 C9 H9 120.3 . .
C10 C9 C8 119.4(11) . .
C10 C9 H9 120.3 . .
C9 C10 H10 119.5 . .
C11 C10 C9 121.0(10) . .
C11 C10 H10 119.5 . .
C10 C11 H11 120.2 . .
C10 C11 C12 119.5(11) . .
C12 C11 H11 120.2 . .
C11 C12 H12 119.1 . .
C11 C12 C13 121.8(10) . .
C13 C12 H12 119.1 . .
C8 C13 C12 118.0(9) . .
C8 C13 C14 122.4(11) . .
C12 C13 C14 119.6(10) . .
O5 C14 O6 124.5(11) . .
O5 C14 C13 119.8(10) . .
O6 C14 C13 115.7(10) . .

loop_
_geom_bond_atom_site_label_1
_geom_bond_atom_site_label_2
_geom_bond_distance
_geom_bond_site_symmetry_2
In1 Cl 2.412(3) .
In1 O1 2.173(6) .
In1 O4 2.144(7) .
In1 O6 2.103(6) 4_455
In1 O7 2.168(7) .
In1 O8 2.204(7) .
O1 C6 1.249(12) .
O2 C6 1.244(12) .
O3 C7 1.238(11) .
O4 C7 1.235(11) .
O5 C14 1.248(13) .
O6 In1 2.103(6) 4
O6 C14 1.269(12) .
O7 H7A 0.8824 .
O7 H7B 0.8816 .
O8 H8A 0.8771 .
O8 H8B 0.8434 .
N1 H1 0.8600 .
N1 C2 1.302(13) .
N1 C4 1.337(12) .
C1 H1A 0.9300 .
C1 C3 1.388(15) .
C1 C5 1.362(13) .
C2 H2 0.9300 .
C2 C3 1.363(18) .
C3 H3 0.9300 .
C4 H4 0.9300 .
C4 C5 1.363(12) .
C5 C6 1.527(14) .
C7 C8 1.526(13) .
C8 C9 1.396(15) .
C8 C13 1.385(14) .
C9 H9 0.9300 .
C9 C10 1.376(16) .
C10 H10 0.9300 .
C10 C11 1.364(14) .
C11 H11 0.9300 .
C11 C12 1.365(14) .
C12 H12 0.9300 .
C12 C13 1.395(14) .
C13 C14 1.489(13) .

loop_
_geom_hbond_atom_site_label_D
_geom_hbond_atom_site_label_H
_geom_hbond_atom_site_label_A
_geom_hbond_distance_DH
_geom_hbond_distance_HA
_geom_hbond_distance_DA
_geom_hbond_angle_DHA
_geom_hbond_site_symmetry_A
O7 H7A O3 0.88 1.77 2.645(10) 171.8 1_455
O7 H7B O2 0.88 1.88 2.695(12) 152.7 .
O8 H8A O2 0.88 1.94 2.774(11) 159.4 3_655
O8 H8B O3 0.84 2.08 2.726(10) 132.6 .
N1 H1 O5 0.86 2.00 2.760(12) 146.4 2_665
N1 H1 O7 0.86 2.55 3.169(12) 129.6 3_655
C2 H2 O3 0.93 2.40 3.329(13) 174.7 2_665
C3 H3 Cl 0.93 2.98 3.630(15) 128.3 2_565

loop_
_geom_torsion_atom_site_label_1
_geom_torsion_atom_site_label_2
_geom_torsion_atom_site_label_3
_geom_torsion_atom_site_label_4
_geom_torsion
_geom_torsion_site_symmetry_1
In1 O1 C6 O2 7.7(19) .
In1 O1 C6 C5 -171.4(7) .
In1 O4 C7 O3 1(2) .
In1 O4 C7 C8 176.2(8) .
In1 O6 C14 O5 -11.3(18) 4
In1 O6 C14 C13 168.2(7) 4
O3 C7 C8 C9 94.3(12) .
O3 C7 C8 C13 -85.2(14) .
O4 C7 C8 C9 -81.6(14) .
O4 C7 C8 C13 98.9(14) .
N1 C2 C3 C1 -2(3) .
N1 C4 C5 C1 0.0(17) .
N1 C4 C5 C6 177.4(9) .
C1 C5 C6 O1 -170.7(11) .
C1 C5 C6 O2 10.1(16) .
C2 N1 C4 C5 1.5(19) .
C3 C1 C5 C4 -2.5(19) .
C3 C1 C5 C6 -179.7(13) .
C4 N1 C2 C3 0(3) .
C4 C5 C6 O1 12.1(16) .
C4 C5 C6 O2 -167.1(11) .
C5 C1 C3 C2 4(3) .
C7 C8 C9 C10 -179.4(10) .
C7 C8 C13 C12 180.0(9) .
C7 C8 C13 C14 -1.3(15) .
C8 C9 C10 C11 0(2) .
C8 C13 C14 O5 -6.4(16) .
C8 C13 C14 O6 174.0(10) .
C9 C8 C13 C12 0.5(14) .
C9 C8 C13 C14 179.2(10) .
C9 C10 C11 C12 0(2) .
C10 C11 C12 C13 1(2) .
C11 C12 C13 C8 -1.1(18) .
C11 C12 C13 C14 -179.9(12) .
C12 C13 C14 O5 172.4(11) .
C12 C13 C14 O6 -7.2(16) .
C13 C8 C9 C10 0.2(16) .

loop_
_twin_individual_id
_twin_individual_mass_fraction_refined
1 0.84(8)
2 0.16(8)
